data_9015036
loop_
_publ_author_name
'Pauling, L.'

_publ_section_title
;
 On the crystal structure of nickel chlorostannate hexahydrate
 _cod_database_code 1010213
;
_journal_name_full 'Zeitschrift fur Kristallographie'
_journal_page_first 482
_journal_page_last 492
_journal_volume 72
_journal_year 1930
_chemical_formula_sum 'Cl6 Ni O6 Sn'
_space_group_IT_number 148
_symmetry_space_group_name_Hall '-P 3*'
_symmetry_space_group_name_H-M 'R -3 :R'
_cell_angle_alpha 96.75
_cell_angle_beta 96.75
_cell_angle_gamma 96.75
_cell_length_a 7.09
_cell_length_b 7.09
_cell_length_c 7.09
_cell_formula_units_Z 1
_cell_volume 348.346
_database_code_amcsd 0017149
_exptl_crystal_density_diffrn 2.317
_cod_duplicate_entry 1010213
_cod_original_sg_symbol_H-M 'R -3'
_cod_original_formula_sum 'Sn Ni Cl6 O6'
_cod_database_code 9015036
_amcsd_formula_title 'Cl6 H12 Ni O6 Sn'

loop_
_space_group_symop_operation_xyz
x,y,z
-z,-x,-y
y,z,x
-x,-y,-z
z,x,y
-y,-z,-x

loop_
_atom_site_label
_atom_site_fract_x
_atom_site_fract_y
_atom_site_fract_z
_atom_site_attached_hydrogens
Sn1 0.00000 0.00000 0.00000 0
Ni1 0.50000 0.50000 0.50000 0
Cl1 0.14000 0.31000 -0.06000 0
O1 0.64000 0.81000 0.44000 2

loop_
_cod_related_entry_id
_cod_related_entry_database
_cod_related_entry_code
1 AMCSD 0017149
